data_1011221
loop_
_publ_author_name
'Warren, B E'
'Modell, D I'

_publ_section_title
;
The structure of vesuvianite Ca10 Al4 (Mg Fe)2 Si9 O34 (O H)4
;
_journal_coden_ASTM ZEKGAX
_journal_name_full
;
Zeitschrift fuer Kristallographie, Kristallgeometrie, Kristallphysik,
Kristallchemie (-144,1977)
;
_journal_page_first 422
_journal_page_last 432
_journal_volume 78
_journal_year 1931
_chemical_compound_source
;
from Franklin, New Jersey and Sanford, Maine
;
_chemical_formula_structural 'Ca10 (Mg Fe) Al4 (Si O4)5 (Si2 O7)2 (O H)4'
_chemical_formula_sum 'Al4 Ca10 Fe H4 Mg O38 Si9'
_chemical_name_mineral Vesuvianite
_chemical_name_systematic
;
Decacalcium magnesium iron tetraaluminium pentakis(silicate)
bis(disilicate) tetrahydroxide
;
_symmetry_cell_setting tetragonal
_symmetry_Int_Tables_number 126
_symmetry_space_group_name_H-M 'P 4/n n c Z1'
_cell_angle_alpha 90
_cell_angle_beta 90
_cell_angle_gamma 90
_cell_formula_units_Z 4
_cell_length_a 15.63
_cell_length_b 15.63
_cell_length_c 11.83
_cell_volume 2890.0
_exptl_crystal_density_meas 3.4
_cod_original_formula_sum 'H4 Al4 Ca10 Fe Mg O38 Si9'
_cod_database_code 1011221

loop_
_symmetry_equiv_pos_as_xyz
x,y,z
-x,-y,-z
1/2-x,1/2-y,z
1/2+x,1/2+y,-z
x,1/2-y,1/2-z
-x,1/2+y,1/2+z
1/2-x,y,1/2-z
1/2+x,-y,1/2+z
1/2+y,1/2+x,1/2-z
1/2-y,1/2-x,1/2+z
-y,-x,1/2-z
y,x,1/2+z
-y,1/2+x,z
y,1/2-x,-z
1/2+y,-x,z
1/2-y,x,-z

loop_
_atom_site_label
_atom_site_type_symbol
_atom_site_symmetry_multiplicity
_atom_site_Wyckoff_symbol
_atom_site_fract_x
_atom_site_fract_y
_atom_site_fract_z
_atom_site_occupancy
_atom_site_attached_hydrogens
_atom_site_calc_flag
Si1 Si4+ 4 e 0.25 0.25 0. 1. 0 d
Si2 Si4+ 16 k 0.19 0.05 0.87 1. 0 d
Si3 Si4+ 16 k 0.09 -0.17 0.37 1. 0 d
Ca1 Ca2+ 4 ? 0.25 0.25 0.25 1. 0 d
Ca2 Ca2+ 16 k 0.19 0.05 0.36 1. 0 d
Ca3 Ca2+ 16 k 0.09 -0.17 0.88 1. 0 d
Ca4 Ca2+ 4 ? 0.25 -0.25 0.13 1. 0 d
Fe1 Fe2+ 8 f 0. 0. 0. 0.5 0 d
Mg1 Mg2+ 8 f 0. 0. 0. 0.5 0 d
Al1 Al3+ 16 k 0.11 0.11 0.13 1. 0 d
O1 O2- 16 k 0.22 0.17 0.08 1. 0 d
O2 O2- 16 k 0.13 0.16 0.28 1. 0 d
O3 O2- 16 k 0.06 0.22 0.08 1. 0 d
O4 O2- 16 k 0.07 0.13 0.48 1. 0 d
O5 O2- 16 k 0.17 0.01 0.18 1. 0 d
O6 O2- 16 k 0.01 0.06 0.17 1. 0 d
O7 O2- 16 k -0.05 0.18 0.32 1. 0 d
O8 O2- 16 k 0.1 -0.08 0.07 1. 0 d
O9 O2- 8 h 0.16 -0.16 0.25 1. 0 d
O10 O2- 16 k 0.13 -0.25 0.06 1. 1 d
H1 H1+ 16 k -1. -1. -1. 1. 0 dum

loop_
_atom_type_symbol
_atom_type_oxidation_number
Si4+ 4.000
Ca2+ 2.000
Fe2+ 2.000
Mg2+ 2.000
Al3+ 3.000
O2- -2.000
H1+ 1.000
